data_4029887
loop_
_publ_author_name
'Averina, Elena B.'
'Sedenkova, Kseniya N.'
'Bakhtin, Stanislav G.'
'Grishin, Yuri K.'
'Kutateladze, Andrei G.'
'Roznyatovsky, Vitaly A.'
'Rybakov, Victor B.'
'Butov, Gennady M.'
'Kuznetsova, Tamara S.'
'Zefirov, Nikolay S.'

_publ_contact_author 'Dr Victor B. Rybakov'
_publ_section_title
;
 symm-Tetramethylenecyclooctane: En Route to Polyspirocycles.
;
_journal_issue 17
_journal_name_full 'The Journal of organic chemistry'
_journal_page_first 8163
_journal_page_last 8170
_journal_paper_doi 10.1021/jo501380y
_journal_volume 79
_journal_year 2014
_chemical_formula_moiety 'C14 H18 Cl4'
_chemical_formula_sum 'C14 H18 Cl4'
_chemical_formula_weight 328.08
_chemical_melting_point_gt 387.5
_chemical_melting_point_lt 388.0
_chemical_name_systematic
; 
 2,2,2",2"-Tetrachloro-1'-methyldispiro[cyclopropane-1,3'-
bicyclo[3.3.1]nonane-7',1"-cyclopropane]
;
_space_group_IT_number 14
_symmetry_cell_setting monoclinic
_symmetry_space_group_name_Hall '-P 2ybc'
_symmetry_space_group_name_H-M 'P 1 21/c 1'
_atom_sites_solution_hydrogens geom
_atom_sites_solution_primary direct
_atom_sites_solution_secondary difmap
_audit_creation_method SHELXL97
_cell_angle_alpha 90.00
_cell_angle_beta 103.122(3)
_cell_angle_gamma 90.00
_cell_formula_units_Z 4
_cell_length_a 7.8402(3)
_cell_length_b 15.7396(7)
_cell_length_c 12.4837(4)
_cell_measurement_reflns_used 16463
_cell_measurement_temperature 295(2)
_cell_measurement_theta_max 72.17
_cell_measurement_theta_min 3.63
_cell_volume 1500.28(10)
_computing_cell_refinement '<i>X--AREA</i>  (STOE & CIE, 2012)'
_computing_data_collection '<i>X--AREA</i>  (STOE & CIE, 2012)'
_computing_data_reduction '<i>X--RED</i>   (STOE & CIE, 2012)'
_computing_molecular_graphics '<i>Ortep--3</i> (Farrugia,   1997)'
_computing_publication_material '<i>WinGX</i>    (Farrugia,   1999)'
_computing_structure_refinement '<i>SHELXL97</i> (Sheldrick,  2008)'
_computing_structure_solution '<i>SHELXS97</i> (Sheldrick,  2008)'
_diffrn_ambient_temperature 295(2)
_diffrn_measured_fraction_theta_full 0.989
_diffrn_measured_fraction_theta_max 0.989
_diffrn_measurement_details '3493 frames, detector distance = 42 mm'
_diffrn_measurement_device_type 'Stoe STADI VARI'
_diffrn_measurement_method 'rotation method'
_diffrn_radiation_collimation 'focusing mirrors'
_diffrn_radiation_type 'Cu K\a'
_diffrn_radiation_wavelength 1.54186
_diffrn_reflns_av_R_equivalents 0.0690
_diffrn_reflns_av_sigmaI/netI 0.0311
_diffrn_reflns_limit_h_max 9
_diffrn_reflns_limit_h_min -9
_diffrn_reflns_limit_k_max 19
_diffrn_reflns_limit_k_min 0
_diffrn_reflns_limit_l_max 15
_diffrn_reflns_limit_l_min 0
_diffrn_reflns_number 2939
_diffrn_reflns_theta_full 72.31
_diffrn_reflns_theta_max 72.31
_diffrn_reflns_theta_min 4.60
_diffrn_standards_decay_% 0
_diffrn_standards_interval_count 0
_diffrn_standards_interval_time 0
_diffrn_standards_number 0
_exptl_absorpt_coefficient_mu 6.993
_exptl_absorpt_correction_T_max 0.7049
_exptl_absorpt_correction_T_min 0.3763
_exptl_absorpt_correction_type refdelf
_exptl_absorpt_process_details
;
 Walker, N. & Stuart, D (1983) Acta. Cryst. A39, 158-166
;
_exptl_crystal_colour Colourless
_exptl_crystal_density_diffrn 1.453
_exptl_crystal_density_method 'not measured'
_exptl_crystal_description Prism
_exptl_crystal_F_000 680
_exptl_crystal_preparation 'Petroleum ether'
_exptl_crystal_size_max 0.10
_exptl_crystal_size_mid 0.10
_exptl_crystal_size_min 0.10
_refine_diff_density_max 0.229
_refine_diff_density_min -0.320
_refine_diff_density_rms 0.054
_refine_ls_extinction_method none
_refine_ls_goodness_of_fit_ref 0.919
_refine_ls_hydrogen_treatment constr
_refine_ls_matrix_type full
_refine_ls_number_parameters 164
_refine_ls_number_reflns 2939
_refine_ls_number_restraints 0
_refine_ls_restrained_S_all 0.919
_refine_ls_R_factor_all 0.0545
_refine_ls_R_factor_gt 0.0443
_refine_ls_shift/su_max 0.001
_refine_ls_shift/su_mean 0.000
_refine_ls_structure_factor_coef Fsqd
_refine_ls_weighting_details 'calc w=1/[\s^2^(Fo^2^)+(0.0327P)^2^] where P=(Fo^2^+2Fc^2^)/3'
_refine_ls_weighting_scheme calc
_refine_ls_wR_factor_gt 0.0988
_refine_ls_wR_factor_ref 0.1032
_reflns_number_gt 2217
_reflns_number_total 2939
_reflns_threshold_expression >2\s(I)
_cod_data_source_file jo501380y_si_003.cif
_cod_data_source_block aver56
_cod_depositor_comments
;
The following automatic conversions were performed:

'_symmetry_cell_setting' value 'Monoclinic' changed to 'monoclinic'
according to
/home/saulius/struct/COD-crude-data--automatic-downloads/rss-feeds/ACS/lib/dictionaries/cif_core.dic
dictionary named 'cif_core.dic' version 2.4.2 from 2011-04-26.

Automatic conversion script
Id: cif_fix_values 2281 2013-09-26 08:29:07Z andrius 

 Adding full bibliography for 4029886--4029887.cif.
;
_cod_original_sg_symbol_H-M 'P 21/c'
_cod_database_code 4029887
_exptl_absorpt_factor_mur 0.350

loop_
_symmetry_equiv_pos_as_xyz
'x, y, z'
'-x, y+1/2, -z+1/2'
'-x, -y, -z'
'x, -y-1/2, z-1/2'

loop_
_atom_site_label
_atom_site_type_symbol
_atom_site_fract_x
_atom_site_fract_y
_atom_site_fract_z
_atom_site_U_iso_or_equiv
_atom_site_adp_type
_atom_site_occupancy
_atom_site_symmetry_multiplicity
_atom_site_calc_flag
_atom_site_refinement_flags
C1 C 0.1856(2) 0.25682(12) 0.82648(13) 0.0441(4) Uani 1 1 d .
C2 C 0.0462(3) 0.24175(14) 0.72192(13) 0.0506(5) Uani 1 1 d .
H2A H 0.1024 0.2418 0.6602 0.061 Uiso 1 1 calc R
H2B H -0.0349 0.2892 0.7118 0.061 Uiso 1 1 calc R
C3 C -0.0594(3) 0.15943(13) 0.71796(14) 0.0494(4) Uani 1 1 d .
C4 C 0.0441(3) 0.07999(14) 0.70264(14) 0.0509(5) Uani 1 1 d .
H4A H -0.0374 0.0332 0.6831 0.061 Uiso 1 1 calc R
H4B H 0.0984 0.0894 0.6411 0.061 Uiso 1 1 calc R
C5 C 0.1857(3) 0.05365(13) 0.80171(14) 0.0469(4) Uani 1 1 d .
C6 C 0.1376(3) 0.06586(13) 0.91241(15) 0.0521(5) Uani 1 1 d .
H6A H 0.0703 0.0170 0.9262 0.062 Uiso 1 1 calc R
H6B H 0.2446 0.0672 0.9695 0.062 Uiso 1 1 calc R
C7 C 0.0331(3) 0.14575(14) 0.92159(14) 0.0512(5) Uani 1 1 d .
H7 H -0.0125 0.1401 0.9881 0.061 Uiso 1 1 calc R
C8 C 0.1357(3) 0.22856(13) 0.93157(13) 0.0507(5) Uani 1 1 d .
H8A H 0.0662 0.2730 0.9548 0.061 Uiso 1 1 calc R
H8B H 0.2418 0.2221 0.9887 0.061 Uiso 1 1 calc R
C9 C -0.1244(3) 0.15158(15) 0.82428(16) 0.0565(5) Uani 1 1 d .
H9A H -0.1950 0.2007 0.8327 0.068 Uiso 1 1 calc R
H9B H -0.1965 0.1012 0.8214 0.068 Uiso 1 1 calc R
C10 C -0.2169(3) 0.16580(17) 0.61858(19) 0.0708(7) Uani 1 1 d .
H10A H -0.2909 0.2121 0.6296 0.106 Uiso 1 1 calc R
H10B H -0.2824 0.1137 0.6114 0.106 Uiso 1 1 calc R
H10C H -0.1756 0.1756 0.5529 0.106 Uiso 1 1 calc R
C11 C 0.2896(3) 0.33768(13) 0.83299(14) 0.0506(4) Uani 1 1 d .
C12 C 0.3789(3) 0.25644(14) 0.82427(18) 0.0557(5) Uani 1 1 d .
H12A H 0.4615 0.2359 0.8891 0.067 Uiso 1 1 calc R
H12B H 0.4094 0.2435 0.7550 0.067 Uiso 1 1 calc R
Cl11 Cl 0.25118(9) 0.40622(4) 0.71836(4) 0.06631(18) Uani 1 1 d .
Cl12 Cl 0.33952(9) 0.39702(4) 0.95484(5) 0.07154(19) Uani 1 1 d .
C51 C 0.2898(3) -0.02391(14) 0.78983(16) 0.0549(5) Uani 1 1 d .
C52 C 0.3772(3) 0.05924(14) 0.79573(17) 0.0554(5) Uani 1 1 d .
H52A H 0.4033 0.0816 0.7288 0.066 Uiso 1 1 calc R
H52B H 0.4627 0.0731 0.8627 0.066 Uiso 1 1 calc R
Cl51 Cl 0.34936(9) -0.09544(4) 0.90106(5) 0.07264(19) Uani 1 1 d .
Cl52 Cl 0.24627(9) -0.08012(4) 0.66481(5) 0.0751(2) Uani 1 1 d .

loop_
_atom_site_aniso_label
_atom_site_aniso_U_11
_atom_site_aniso_U_22
_atom_site_aniso_U_33
_atom_site_aniso_U_23
_atom_site_aniso_U_13
_atom_site_aniso_U_12
C1 0.0425(10) 0.0570(10) 0.0336(7) -0.0028(7) 0.0100(6) -0.0016(8)
C2 0.0494(11) 0.0642(12) 0.0364(8) -0.0012(7) 0.0062(7) -0.0045(9)
C3 0.0383(9) 0.0670(12) 0.0407(8) -0.0045(8) 0.0048(7) -0.0035(9)
C4 0.0529(11) 0.0629(11) 0.0367(8) -0.0056(7) 0.0099(7) -0.0053(9)
C5 0.0429(10) 0.0589(11) 0.0407(9) -0.0062(7) 0.0137(7) -0.0051(9)
C6 0.0560(12) 0.0626(12) 0.0411(9) 0.0010(8) 0.0182(8) -0.0028(10)
C7 0.0530(11) 0.0696(12) 0.0390(8) -0.0018(8) 0.0274(8) -0.0050(10)
C8 0.0544(11) 0.0664(12) 0.0334(8) -0.0067(7) 0.0139(7) -0.0057(10)
C9 0.0421(10) 0.0710(13) 0.0613(11) -0.0057(10) 0.0221(8) -0.0056(10)
C10 0.0519(13) 0.0857(16) 0.0628(12) -0.0088(11) -0.0121(10) -0.0019(12)
C11 0.0489(11) 0.0589(11) 0.0443(9) -0.0023(8) 0.0109(8) -0.0064(9)
C12 0.0419(11) 0.0636(12) 0.0623(11) -0.0010(9) 0.0131(9) -0.0022(10)
Cl11 0.0768(4) 0.0637(3) 0.0599(3) 0.0094(2) 0.0187(2) -0.0066(3)
Cl12 0.0772(4) 0.0738(4) 0.0573(3) -0.0155(2) 0.0019(2) -0.0133(3)
C51 0.0539(12) 0.0598(12) 0.0522(10) -0.0037(9) 0.0142(8) 0.0031(10)
C52 0.0477(11) 0.0653(12) 0.0562(10) -0.0069(9) 0.0179(8) -0.0042(10)
Cl51 0.0755(4) 0.0655(3) 0.0723(3) 0.0072(2) 0.0072(3) 0.0044(3)
Cl52 0.0848(4) 0.0755(4) 0.0677(3) -0.0227(3) 0.0231(3) 0.0041(3)

loop_
_atom_type_symbol
_atom_type_description
_atom_type_scat_dispersion_real
_atom_type_scat_dispersion_imag
_atom_type_scat_source
C C 0.0181 0.0091 'International Tables Vol C Tables 4.2.6.8 and 6.1.1.4'
H H 0.0000 0.0000 'International Tables Vol C Tables 4.2.6.8 and 6.1.1.4'
Cl Cl 0.3639 0.7018 'International Tables Vol C Tables 4.2.6.8 and 6.1.1.4'

loop_
_geom_angle_atom_site_label_1
_geom_angle_atom_site_label_2
_geom_angle_atom_site_label_3
_geom_angle
C11 C1 C2 117.02(16)
C11 C1 C8 116.37(15)
C2 C1 C8 114.85(16)
C11 C1 C12 58.29(13)
C2 C1 C12 120.61(16)
C8 C1 C12 117.88(16)
C1 C2 C3 115.97(16)
C1 C2 H2A 108.3
C3 C2 H2A 108.3
C1 C2 H2B 108.3
C3 C2 H2B 108.3
H2A C2 H2B 107.4
C4 C3 C9 109.50(17)
C4 C3 C2 113.48(17)
C9 C3 C2 108.90(16)
C4 C3 C10 107.70(17)
C9 C3 C10 109.80(19)
C2 C3 C10 107.40(18)
C5 C4 C3 115.61(15)
C5 C4 H4A 108.4
C3 C4 H4A 108.4
C5 C4 H4B 108.4
C3 C4 H4B 108.4
H4A C4 H4B 107.4
C51 C5 C4 117.15(15)
C51 C5 C52 58.38(14)
C4 C5 C52 119.36(17)
C51 C5 C6 116.47(17)
C4 C5 C6 114.71(18)
C52 C5 C6 119.12(16)
C7 C6 C5 114.90(16)
C7 C6 H6A 108.5
C5 C6 H6A 108.5
C7 C6 H6B 108.5
C5 C6 H6B 108.5
H6A C6 H6B 107.5
C6 C7 C8 115.53(17)
C6 C7 C9 110.03(17)
C8 C7 C9 109.32(17)
C6 C7 H7 107.2
C8 C7 H7 107.2
C9 C7 H7 107.2
C1 C8 C7 114.54(14)
C1 C8 H8A 108.6
C7 C8 H8A 108.6
C1 C8 H8B 108.6
C7 C8 H8B 108.6
H8A C8 H8B 107.6
C7 C9 C3 109.05(17)
C7 C9 H9A 109.9
C3 C9 H9A 109.9
C7 C9 H9B 109.9
C3 C9 H9B 109.9
H9A C9 H9B 108.3
C3 C10 H10A 109.5
C3 C10 H10B 109.5
H10A C10 H10B 109.5
C3 C10 H10C 109.5
H10A C10 H10C 109.5
H10B C10 H10C 109.5
C12 C11 C1 61.46(14)
C12 C11 Cl12 120.71(14)
C1 C11 Cl12 120.64(13)
C12 C11 Cl11 117.89(14)
C1 C11 Cl11 118.91(13)
Cl12 C11 Cl11 110.00(11)
C11 C12 C1 60.25(13)
C11 C12 H12A 117.7
C1 C12 H12A 117.7
C11 C12 H12B 117.7
C1 C12 H12B 117.7
H12A C12 H12B 114.9
C52 C51 C5 61.79(14)
C52 C51 Cl52 119.08(16)
C5 C51 Cl52 119.92(14)
C52 C51 Cl51 119.36(14)
C5 C51 Cl51 119.71(15)
Cl52 C51 Cl51 109.91(12)
C51 C52 C5 59.84(14)
C51 C52 H52A 117.8
C5 C52 H52A 117.8
C51 C52 H52B 117.8
C5 C52 H52B 117.8
H52A C52 H52B 114.9

loop_
_geom_bond_atom_site_label_1
_geom_bond_atom_site_label_2
_geom_bond_distance
C1 C11 1.504(3)
C1 C2 1.519(2)
C1 C8 1.518(2)
C1 C12 1.522(3)
C2 C3 1.532(3)
C2 H2A 0.9700
C2 H2B 0.9700
C3 C4 1.526(3)
C3 C9 1.531(3)
C3 C10 1.543(2)
C4 C5 1.520(3)
C4 H4A 0.9700
C4 H4B 0.9700
C5 C51 1.494(3)
C5 C52 1.523(3)
C5 C6 1.525(2)
C6 C7 1.519(3)
C6 H6A 0.9700
C6 H6B 0.9700
C7 C8 1.522(3)
C7 C9 1.526(3)
C7 H7 0.9800
C8 H8A 0.9700
C8 H8B 0.9700
C9 H9A 0.9700
C9 H9B 0.9700
C10 H10A 0.9600
C10 H10B 0.9600
C10 H10C 0.9600
C11 C12 1.473(3)
C11 Cl12 1.7518(18)
C11 Cl11 1.7625(19)
C12 H12A 0.9700
C12 H12B 0.9700
C51 C52 1.472(3)
C51 Cl52 1.759(2)
C51 Cl51 1.766(2)
C52 H52A 0.9700
C52 H52B 0.9700

loop_
_geom_torsion_atom_site_label_1
_geom_torsion_atom_site_label_2
_geom_torsion_atom_site_label_3
_geom_torsion_atom_site_label_4
_geom_torsion
C11 C1 C2 C3 -179.30(17)
C8 C1 C2 C3 -37.5(3)
C12 C1 C2 C3 113.3(2)
C1 C2 C3 C4 -73.2(2)
C1 C2 C3 C9 49.0(2)
C1 C2 C3 C10 167.89(18)
C9 C3 C4 C5 -50.0(2)
C2 C3 C4 C5 71.9(2)
C10 C3 C4 C5 -169.36(19)
C3 C4 C5 C51 179.96(18)
C3 C4 C5 C52 -112.8(2)
C3 C4 C5 C6 38.0(3)
C51 C5 C6 C7 179.54(17)
C4 C5 C6 C7 -38.2(3)
C52 C5 C6 C7 112.7(2)
C5 C6 C7 C8 -73.4(2)
C5 C6 C7 C9 51.0(2)
C11 C1 C8 C7 -179.08(17)
C2 C1 C8 C7 38.9(3)
C12 C1 C8 C7 -112.75(19)
C6 C7 C8 C1 72.2(2)
C9 C7 C8 C1 -52.5(2)
C6 C7 C9 C3 -63.1(2)
C8 C7 C9 C3 64.8(2)
C4 C3 C9 C7 62.2(2)
C2 C3 C9 C7 -62.4(2)
C10 C3 C9 C7 -179.8(2)
C2 C1 C11 C12 -110.91(19)
C8 C1 C11 C12 107.89(19)
C2 C1 C11 Cl12 138.39(16)
C8 C1 C11 Cl12 -2.8(2)
C12 C1 C11 Cl12 -110.70(17)
C2 C1 C11 Cl11 -3.0(2)
C8 C1 C11 Cl11 -144.18(16)
C12 C1 C11 Cl11 107.93(18)
Cl12 C11 C12 C1 110.59(17)
Cl11 C11 C12 C1 -109.56(15)
C2 C1 C12 C11 104.8(2)
C8 C1 C12 C11 -105.30(18)
C4 C5 C51 C52 109.3(2)
C6 C5 C51 C52 -109.37(19)
C4 C5 C51 Cl52 0.2(3)
C52 C5 C51 Cl52 -109.12(19)
C6 C5 C51 Cl52 141.51(17)
C4 C5 C51 Cl51 -141.11(17)
C52 C5 C51 Cl51 109.54(18)
C6 C5 C51 Cl51 0.2(2)
Cl52 C51 C52 C5 110.45(17)
Cl51 C51 C52 C5 -110.10(18)
C4 C5 C52 C51 -105.57(19)
C6 C5 C52 C51 104.9(2)
